data_7041473
loop_
_publ_author_name
'Tomaschautzky, Janek'
'Neumann, Beate'
'Stammler, Hans-Georg'
'Mitzel, Norbert W.'

_publ_section_title
;
 Poly-Lewis-acids based on bowl-shaped tribenzotriquinacene.
;
_journal_issue 4
_journal_name_full 'Dalton transactions (Cambridge, England : 2003)'
_journal_page_first 1112
_journal_page_last 1123
_journal_paper_doi 10.1039/c6dt04350j
_journal_volume 46
_journal_year 2017
_chemical_formula_moiety 'C25 H22'
_chemical_formula_sum 'C25 H22'
_chemical_formula_weight 322.42
_chemical_name_systematic
;
 ?
;
_space_group_crystal_system triclinic
_space_group_IT_number 2
_space_group_name_Hall '-P 1'
_space_group_name_H-M_alt 'P -1'
_symmetry_space_group_name_Hall '-P 1'
_symmetry_space_group_name_H-M 'P -1'
_atom_sites_solution_hydrogens difmap
_atom_sites_solution_primary direct
_audit_creation_date 2014-10-21
_audit_creation_method
;
  Olex2 1.2-ac2
  (compiled 2012.03.27 svn.r2268, GUI svn.r4156)
;
_audit_update_record
;
2016-11-02 deposited with the CCDC.
2016-12-15 downloaded from the CCDC.
;
_cell_angle_alpha 99.9308(15)
_cell_angle_beta 94.5032(15)
_cell_angle_gamma 97.3754(16)
_cell_formula_units_Z 4
_cell_length_a 8.75501(19)
_cell_length_b 12.8417(2)
_cell_length_c 16.3598(3)
_cell_measurement_reflns_used 16180
_cell_measurement_temperature 100.00(10)
_cell_measurement_theta_max 72.0400
_cell_measurement_theta_min 3.5280
_cell_volume 1787.21(6)
_computing_cell_refinement
;
CrysAlisPro, Agilent Technologies,
Version 1.171.37.35 (release 13-08-2014 CrysAlis171 .NET)
(compiled Aug 13 2014,18:06:01)
;
_computing_data_collection
;
CrysAlisPro, Agilent Technologies,
Version 1.171.37.35 (release 13-08-2014 CrysAlis171 .NET)
(compiled Aug 13 2014,18:06:01)
;
_computing_data_reduction
;
CrysAlisPro, Agilent Technologies,
Version 1.171.37.35 (release 13-08-2014 CrysAlis171 .NET)
(compiled Aug 13 2014,18:06:01)
;
_computing_molecular_graphics
;
O. V. Dolomanov, L. J. Bourhis, R. J. Gildea, J. A. K. Howard and H. Puschmann,
OLEX2: a complete structure solution, refinement and analysis program.
J. Appl. Cryst. (2009). 42, 339-341.
;
_computing_publication_material
;
O. V. Dolomanov, L. J. Bourhis, R. J. Gildea, J. A. K. Howard and H. Puschmann,
OLEX2: a complete structure solution, refinement and analysis program.
J. Appl. Cryst. (2009). 42, 339-341.
;
_computing_structure_refinement
;
SHELXL, G.M. Sheldrick, Acta Cryst.
(2008). A64, 112-122
;
_computing_structure_solution
;
SHELXS, G.M. Sheldrick, Acta Cryst.
(2008). A64, 112-122
;
_diffrn_ambient_environment air
_diffrn_ambient_temperature 100.00(10)
_diffrn_detector 'CCD plate'
_diffrn_detector_area_resol_mean 5.3114
_diffrn_detector_type Atlas
_diffrn_measured_fraction_theta_full 0.9998
_diffrn_measured_fraction_theta_max 0.9973
_diffrn_measurement_details
;
#__ type_ start__ end____ width___ exp.time_
  1 omega  -38.00   33.00   1.0000    2.5000
omega____ theta____ kappa____ phi______ frames
    -      -38.5000   38.0000    0.0000 71

#__ type_ start__ end____ width___ exp.time_
  2 omega  -64.00   29.00   1.0000    2.5000
omega____ theta____ kappa____ phi______ frames
    -      -38.5000   57.0000 -120.0000 93

#__ type_ start__ end____ width___ exp.time_
  3 omega   14.00   50.00   1.0000    2.5000
omega____ theta____ kappa____ phi______ frames
    -       43.1988   77.0000  -30.0000 36

#__ type_ start__ end____ width___ exp.time_
  4 omega   14.00  115.00   1.0000    2.5000
omega____ theta____ kappa____ phi______ frames
    -       43.1988   77.0000   90.0000 101

#__ type_ start__ end____ width___ exp.time_
  5 omega   20.00   68.00   1.0000    2.5000
omega____ theta____ kappa____ phi______ frames
    -       43.1988   77.0000 -120.0000 48

#__ type_ start__ end____ width___ exp.time_
  6 omega   14.00   41.00   1.0000    2.5000
omega____ theta____ kappa____ phi______ frames
    -       43.1988   77.0000 -150.0000 27

#__ type_ start__ end____ width___ exp.time_
  7 omega   13.00   45.00   1.0000    2.5000
omega____ theta____ kappa____ phi______ frames
    -       43.1988   77.0000  150.0000 32

#__ type_ start__ end____ width___ exp.time_
  8 omega   55.00  101.00   1.0000    2.5000
omega____ theta____ kappa____ phi______ frames
    -       43.1988   57.0000  -30.0000 46

#__ type_ start__ end____ width___ exp.time_
  9 omega   14.00   80.00   1.0000    2.5000
omega____ theta____ kappa____ phi______ frames
    -       43.1988   77.0000   30.0000 66

#__ type_ start__ end____ width___ exp.time_
 10 omega   82.00  124.00   1.0000    2.5000
omega____ theta____ kappa____ phi______ frames
    -       43.1988  178.0000   60.0000 42

#__ type_ start__ end____ width___ exp.time_
 11 omega   87.00  113.00   1.0000    2.5000
omega____ theta____ kappa____ phi______ frames
    -       43.1988   77.0000 -120.0000 26

#__ type_ start__ end____ width___ exp.time_
 12 omega    2.00   67.00   1.0000    2.5000
omega____ theta____ kappa____ phi______ frames
    -       43.1988  -99.0000   90.0000 65

#__ type_ start__ end____ width___ exp.time_
 13 omega   18.00   53.00   1.0000    2.5000
omega____ theta____ kappa____ phi______ frames
    -       43.1988   57.0000  -30.0000 35

#__ type_ start__ end____ width___ exp.time_
 14 omega   57.00   89.00   1.0000    2.5000
omega____ theta____ kappa____ phi______ frames
    -       43.1988  178.0000 -120.0000 32

#__ type_ start__ end____ width___ exp.time_
 15 omega   83.00  113.00   1.0000    2.5000
omega____ theta____ kappa____ phi______ frames
    -       43.1988   77.0000  -30.0000 30

#__ type_ start__ end____ width___ exp.time_
 16 omega   96.00  126.00   1.0000    2.5000
omega____ theta____ kappa____ phi______ frames
    -       43.1988  178.0000 -120.0000 30

#__ type_ start__ end____ width___ exp.time_
 17 omega   57.00  115.00   1.0000    2.5000
omega____ theta____ kappa____ phi______ frames
    -       43.1988   77.0000 -150.0000 58

#__ type_ start__ end____ width___ exp.time_
 18 omega   54.00   81.00   1.0000    2.5000
omega____ theta____ kappa____ phi______ frames
    -       43.1988   77.0000  150.0000 27

#__ type_ start__ end____ width___ exp.time_
 19 omega   24.00   99.00   1.0000    2.5000
omega____ theta____ kappa____ phi______ frames
    -       43.1988   38.0000 -150.0000 75

#__ type_ start__ end____ width___ exp.time_
 20 omega   81.00  172.00   1.0000   12.5000
omega____ theta____ kappa____ phi______ frames
    -      111.0000   77.0000   90.0000 91

#__ type_ start__ end____ width___ exp.time_
 21 omega   37.00  102.00   1.0000   12.5000
omega____ theta____ kappa____ phi______ frames
    -      111.0000  -94.0000 -150.0000 65

#__ type_ start__ end____ width___ exp.time_
 22 omega  132.00  166.00   1.0000   12.5000
omega____ theta____ kappa____ phi______ frames
    -      111.0000   75.0000  -76.2844 34

#__ type_ start__ end____ width___ exp.time_
 23 omega   42.00   97.00   1.0000   12.5000
omega____ theta____ kappa____ phi______ frames
    -      111.0000  -45.0000    0.0000 55

#__ type_ start__ end____ width___ exp.time_
 24 omega   31.00  108.00   1.0000   12.5000
omega____ theta____ kappa____ phi______ frames
    -      111.0000  -94.0000  -90.0000 77

#__ type_ start__ end____ width___ exp.time_
 25 omega   82.00  107.00   1.0000   12.5000
omega____ theta____ kappa____ phi______ frames
    -      111.0000   77.0000  120.0000 25

#__ type_ start__ end____ width___ exp.time_
 26 omega   85.00  112.00   1.0000   12.5000
omega____ theta____ kappa____ phi______ frames
    -      111.0000   61.0000  -90.0000 27

#__ type_ start__ end____ width___ exp.time_
 27 omega   81.00  109.00   1.0000   12.5000
omega____ theta____ kappa____ phi______ frames
    -      111.0000   77.0000  -60.0000 28

#__ type_ start__ end____ width___ exp.time_
 28 omega   41.00   97.00   1.0000   12.5000
omega____ theta____ kappa____ phi______ frames
    -      111.0000  -45.0000  -60.0000 56

#__ type_ start__ end____ width___ exp.time_
 29 omega   81.00  108.00   1.0000   12.5000
omega____ theta____ kappa____ phi______ frames
    -      111.0000   77.0000   60.0000 27

#__ type_ start__ end____ width___ exp.time_
 30 omega   81.00  108.00   1.0000   12.5000
omega____ theta____ kappa____ phi______ frames
    -      111.0000   77.0000  -30.0000 27

#__ type_ start__ end____ width___ exp.time_
 31 omega   86.00  111.00   1.0000   12.5000
omega____ theta____ kappa____ phi______ frames
    -      111.0000   61.0000 -120.0000 25

#__ type_ start__ end____ width___ exp.time_
 32 omega   81.00  109.00   1.0000   12.5000
omega____ theta____ kappa____ phi______ frames
    -      111.0000   75.0000  -76.2844 28

#__ type_ start__ end____ width___ exp.time_
 33 omega   82.00  108.00   1.0000   12.5000
omega____ theta____ kappa____ phi______ frames
    -      111.0000   74.0000 -173.6747 26

#__ type_ start__ end____ width___ exp.time_
 34 omega   85.00  112.00   1.0000   12.5000
omega____ theta____ kappa____ phi______ frames
    -      111.0000   61.0000   90.0000 27

#__ type_ start__ end____ width___ exp.time_
 35 omega   86.00  111.00   1.0000   12.5000
omega____ theta____ kappa____ phi______ frames
    -      111.0000   61.0000 -180.0000 25

#__ type_ start__ end____ width___ exp.time_
 36 omega  153.00  178.00   1.0000   12.5000
omega____ theta____ kappa____ phi______ frames
    -      111.0000   77.0000  150.0000 25

#__ type_ start__ end____ width___ exp.time_
 37 omega   81.00  108.00   1.0000   12.5000
omega____ theta____ kappa____ phi______ frames
    -      111.0000   77.0000  150.0000 27

#__ type_ start__ end____ width___ exp.time_
 38 omega   85.00  124.00   1.0000   12.5000
omega____ theta____ kappa____ phi______ frames
    -      111.0000   61.0000   60.0000 39

#__ type_ start__ end____ width___ exp.time_
 39 omega   85.00  111.00   1.0000   12.5000
omega____ theta____ kappa____ phi______ frames
    -      111.0000   61.0000    0.0000 26

#__ type_ start__ end____ width___ exp.time_
 40 omega   83.00  108.00   1.0000   12.5000
omega____ theta____ kappa____ phi______ frames
    -      111.0000   73.0000   -3.0671 25

#__ type_ start__ end____ width___ exp.time_
 41 omega   81.00  177.00   1.0000   12.5000
omega____ theta____ kappa____ phi______ frames
    -      111.0000   77.0000    0.0000 96

#__ type_ start__ end____ width___ exp.time_
 42 omega   74.00  119.00   1.0000   12.5000
omega____ theta____ kappa____ phi______ frames
    -      111.0000 -125.0000   90.0000 45

#__ type_ start__ end____ width___ exp.time_
 43 omega   81.00  159.00   1.0000   12.5000
omega____ theta____ kappa____ phi______ frames
    -      111.0000   77.0000 -120.0000 78

#__ type_ start__ end____ width___ exp.time_
 44 omega   81.00  178.00   1.0000   12.5000
omega____ theta____ kappa____ phi______ frames
    -      111.0000   77.0000  -90.0000 97

#__ type_ start__ end____ width___ exp.time_
 45 omega   85.00  116.00   1.0000   12.5000
omega____ theta____ kappa____ phi______ frames
    -      111.0000   61.0000  120.0000 31

#__ type_ start__ end____ width___ exp.time_
 46 omega   81.00  107.00   1.0000   12.5000
omega____ theta____ kappa____ phi______ frames
    -      111.0000   77.0000   30.0000 26

#__ type_ start__ end____ width___ exp.time_
 47 omega  140.00  166.00   1.0000   12.5000
omega____ theta____ kappa____ phi______ frames
    -      111.0000   77.0000 -150.0000 26

#__ type_ start__ end____ width___ exp.time_
 48 omega   81.00  107.00   1.0000   12.5000
omega____ theta____ kappa____ phi______ frames
    -      111.0000   77.0000 -150.0000 26

#__ type_ start__ end____ width___ exp.time_
 49 omega   85.00  164.00   1.0000   12.5000
omega____ theta____ kappa____ phi______ frames
    -      111.0000   61.0000  -30.0000 79

#__ type_ start__ end____ width___ exp.time_
 50 omega   89.00  152.00   1.0000   12.5000
omega____ theta____ kappa____ phi______ frames
    -      111.0000   45.0000 -120.0000 63

#__ type_ start__ end____ width___ exp.time_
 51 omega   44.00  122.00   1.0000   12.5000
omega____ theta____ kappa____ phi______ frames
    -      111.0000 -125.0000 -150.0000 78

#__ type_ start__ end____ width___ exp.time_
 52 omega   85.00  169.00   1.0000   12.5000
omega____ theta____ kappa____ phi______ frames
    -      111.0000   61.0000  150.0000 84

#__ type_ start__ end____ width___ exp.time_
 53 omega   49.00  105.00   1.0000   12.5000
omega____ theta____ kappa____ phi______ frames
    -      111.0000  -94.0000  -30.0000 56

#__ type_ start__ end____ width___ exp.time_
 54 omega  128.00  156.00   1.0000   12.5000
omega____ theta____ kappa____ phi______ frames
    -      111.0000   61.0000   30.0000 28

#__ type_ start__ end____ width___ exp.time_
 55 omega   85.00  111.00   1.0000   12.5000
omega____ theta____ kappa____ phi______ frames
    -      111.0000   61.0000   30.0000 26

#__ type_ start__ end____ width___ exp.time_
 56 omega   33.00   90.00   1.0000   12.5000
omega____ theta____ kappa____ phi______ frames
    -      111.0000  -94.0000  120.0000 57

#__ type_ start__ end____ width___ exp.time_
 57 omega   81.00  112.00   1.0000   12.5000
omega____ theta____ kappa____ phi______ frames
    -      111.0000   76.0000 -167.5388 31

#__ type_ start__ end____ width___ exp.time_
 58 omega   84.00  157.00   1.0000   12.5000
omega____ theta____ kappa____ phi______ frames
    -      111.0000   64.0000  126.6685 73

#__ type_ start__ end____ width___ exp.time_
 59 omega   81.00  178.00   1.0000   12.5000
omega____ theta____ kappa____ phi______ frames
    -      111.0000   77.0000   55.2604 97

#__ type_ start__ end____ width___ exp.time_
 60 omega   86.00  160.00   1.0000   12.5000
omega____ theta____ kappa____ phi______ frames
    -      111.0000   58.0000 -169.7303 74
;
_diffrn_measurement_device 'four-circle diffractometer'
_diffrn_measurement_device_type 'SuperNova, Dual, Cu at zero, Atlas'
_diffrn_measurement_method '\w scans'
_diffrn_orient_matrix_UB_11 0.0171970000
_diffrn_orient_matrix_UB_12 0.0808854000
_diffrn_orient_matrix_UB_13 -0.0593058000
_diffrn_orient_matrix_UB_21 0.0984885000
_diffrn_orient_matrix_UB_22 0.0823050000
_diffrn_orient_matrix_UB_23 0.0702649000
_diffrn_orient_matrix_UB_31 0.1477297000
_diffrn_orient_matrix_UB_32 -0.0428091000
_diffrn_orient_matrix_UB_33 -0.0279827000
_diffrn_radiation_monochromator mirror
_diffrn_radiation_probe x-ray
_diffrn_radiation_type 'Cu K\a'
_diffrn_radiation_wavelength 1.54184
_diffrn_reflns_av_R_equivalents 0.0273
_diffrn_reflns_av_unetI/netI 0.0204
_diffrn_reflns_Laue_measured_fraction_full 1.000
_diffrn_reflns_Laue_measured_fraction_max 1.000
_diffrn_reflns_limit_h_max 10
_diffrn_reflns_limit_h_min -10
_diffrn_reflns_limit_k_max 15
_diffrn_reflns_limit_k_min -15
_diffrn_reflns_limit_l_max 20
_diffrn_reflns_limit_l_min -20
_diffrn_reflns_number 31757
_diffrn_reflns_point_group_measured_fraction_full 1.000
_diffrn_reflns_point_group_measured_fraction_max 1.000
_diffrn_reflns_theta_full 67.684
_diffrn_reflns_theta_max 71.994
_diffrn_reflns_theta_min 2.757
_diffrn_source 'sealed X-ray tube'
_diffrn_source_type 'SuperNova (Cu) X-ray Source'
_exptl_absorpt_coefficient_mu 0.506
_exptl_absorpt_correction_T_max 0.985
_exptl_absorpt_correction_T_min 0.916
_exptl_absorpt_correction_type gaussian
_exptl_absorpt_process_details
;
CrysAlisPro, Agilent Technologies,
Version 1.171.37.35 (release 13-08-2014 CrysAlis171 .NET)
(compiled Aug 13 2014,18:06:01)
Numerical absorption correction based on gaussian integration over
            a multifaceted crystal model
Empirical absorption correction using spherical harmonics,
 implemented in SCALE3 ABSPACK scaling algorithm.
;
_exptl_crystal_colour 'clear colourless'
_exptl_crystal_colour_lustre clear
_exptl_crystal_colour_primary colourless
_exptl_crystal_density_diffrn 1.198
_exptl_crystal_description plate
_exptl_crystal_F_000 688
_exptl_crystal_size_max 0.3178
_exptl_crystal_size_mid 0.137
_exptl_crystal_size_min 0.03
_refine_diff_density_max 0.259
_refine_diff_density_min -0.179
_refine_diff_density_rms 0.035
_refine_ls_extinction_method none
_refine_ls_goodness_of_fit_ref 1.022
_refine_ls_hydrogen_treatment refall
_refine_ls_matrix_type full
_refine_ls_number_parameters 627
_refine_ls_number_reflns 7020
_refine_ls_number_restraints 0
_refine_ls_restrained_S_all 1.022
_refine_ls_R_factor_all 0.0412
_refine_ls_R_factor_gt 0.0358
_refine_ls_shift/su_max 0.000
_refine_ls_shift/su_mean 0.000
_refine_ls_structure_factor_coef Fsqd
_refine_ls_weighting_details 'w=1/[\s^2^(Fo^2^)+(0.0463P)^2^+0.5065P] where P=(Fo^2^+2Fc^2^)/3'
_refine_ls_weighting_scheme calc
_refine_ls_wR_factor_gt 0.0873
_refine_ls_wR_factor_ref 0.0920
_reflns_Friedel_coverage 0.000
_reflns_number_gt 6211
_reflns_number_total 7020
_reflns_threshold_expression 'I > 2\s(I)'
_cod_data_source_file c6dt04350j2.cif
_cod_data_source_block compound2
_cod_depositor_comments 'Adding full bibliography for 7041472--7041483.cif.'
_cod_original_cell_volume 1787.22(6)
_cod_database_code 7041473
_chemical_oxdiff_formula 'C25 H22'
_reflns_odcompleteness_completeness 99.98
_reflns_odcompleteness_iscentric 1
_reflns_odcompleteness_theta 66.97
_shelx_space_group_comment
;
The symmetry employed for this shelxl refinement is uniquely defined
by the following loop, which should always be used as a source of
symmetry information in preference to the above space-group names.
They are only intended as comments.
;
_shelxl_version_number 2014-3

loop_
_space_group_symop_operation_xyz
'x, y, z'
'-x, -y, -z'

loop_
_atom_site_label
_atom_site_type_symbol
_atom_site_fract_x
_atom_site_fract_y
_atom_site_fract_z
_atom_site_U_iso_or_equiv
_atom_site_adp_type
_atom_site_occupancy
_atom_site_site_symmetry_order
_atom_site_calc_flag
C1 C 0.95318(12) 0.23885(8) 0.13467(6) 0.0184(2) Uani 1 1 d
H1 H 0.9952(15) 0.1935(11) 0.1727(8) 0.021(3) Uiso 1 1 d
C2 C 1.03532(12) 0.22860(8) 0.05286(6) 0.0200(2) Uani 1 1 d
C3 C 0.90186(12) 0.19120(8) -0.01572(7) 0.0200(2) Uani 1 1 d
C4 C 0.91035(14) 0.17204(9) -0.10154(7) 0.0253(2) Uani 1 1 d
H4 H 1.0119(18) 0.1850(12) -0.1238(9) 0.033(4) Uiso 1 1 d
C5 C 0.77482(14) 0.13606(9) -0.15475(7) 0.0264(2) Uani 1 1 d
H5 H 0.7795(17) 0.1223(12) -0.2161(10) 0.032(4) Uiso 1 1 d
C6 C 0.63343(14) 0.11781(9) -0.12297(7) 0.0253(2) Uani 1 1 d
H6 H 0.5387(18) 0.0907(12) -0.1618(9) 0.032(4) Uiso 1 1 d
C7 C 0.62495(13) 0.13729(9) -0.03721(7) 0.0235(2) Uani 1 1 d
H7 H 0.5234(17) 0.1251(12) -0.0150(9) 0.028(3) Uiso 1 1 d
C8 C 0.76016(13) 0.17542(8) 0.01608(6) 0.0194(2) Uani 1 1 d
C9 C 0.77549(12) 0.20475(8) 0.11063(6) 0.0192(2) Uani 1 1 d
C10 C 0.70696(12) 0.30535(9) 0.14128(6) 0.0195(2) Uani 1 1 d
C11 C 0.55190(13) 0.31919(10) 0.13462(7) 0.0245(2) Uani 1 1 d
H11 H 0.4720(18) 0.2601(12) 0.1066(9) 0.031(4) Uiso 1 1 d
C12 C 0.51027(14) 0.41744(10) 0.16792(7) 0.0278(2) Uani 1 1 d
H12 H 0.4013(19) 0.4269(12) 0.1638(9) 0.033(4) Uiso 1 1 d
C13 C 0.62305(15) 0.50058(10) 0.20795(8) 0.0293(3) Uani 1 1 d
H13 H 0.5914(19) 0.5703(14) 0.2322(10) 0.040(4) Uiso 1 1 d
C14 C 0.77812(14) 0.48717(9) 0.21455(7) 0.0257(2) Uani 1 1 d
H14 H 0.8596(18) 0.5459(13) 0.2430(10) 0.034(4) Uiso 1 1 d
C15 C 0.81995(12) 0.38925(9) 0.18026(6) 0.0197(2) Uani 1 1 d
C16 C 0.98152(12) 0.35875(8) 0.17867(6) 0.0189(2) Uani 1 1 d
C17 C 1.07708(12) 0.41388(9) 0.12052(6) 0.0194(2) Uani 1 1 d
C18 C 1.13110(13) 0.52253(9) 0.12958(7) 0.0239(2) Uani 1 1 d
H18 H 1.1041(17) 0.5747(12) 0.1761(9) 0.030(4) Uiso 1 1 d
C19 C 1.22149(14) 0.55818(10) 0.07092(8) 0.0278(2) Uani 1 1 d
H19 H 1.2599(18) 0.6344(13) 0.0773(10) 0.035(4) Uiso 1 1 d
C20 C 1.25826(14) 0.48623(10) 0.00418(8) 0.0287(3) Uani 1 1 d
H20 H 1.3240(19) 0.5127(13) -0.0359(10) 0.038(4) Uiso 1 1 d
C21 C 1.20279(13) 0.37803(10) -0.00540(7) 0.0259(2) Uani 1 1 d
H21 H 1.2307(17) 0.3261(12) -0.0539(10) 0.033(4) Uiso 1 1 d
C22 C 1.11121(12) 0.34213(9) 0.05291(7) 0.0205(2) Uani 1 1 d
C23 C 1.15143(13) 0.14849(10) 0.04897(8) 0.0260(2) Uani 1 1 d
H23A H 1.2064(18) 0.1471(12) -0.0025(10) 0.035(4) Uiso 1 1 d
H23B H 1.2318(18) 0.1683(12) 0.0983(10) 0.032(4) Uiso 1 1 d
H23C H 1.0973(18) 0.0745(13) 0.0491(9) 0.034(4) Uiso 1 1 d
C24 C 0.70684(14) 0.11105(9) 0.14993(7) 0.0256(2) Uani 1 1 d
H24A H 0.7220(16) 0.1313(11) 0.2107(9) 0.027(3) Uiso 1 1 d
H24B H 0.5934(18) 0.0931(12) 0.1326(9) 0.032(4) Uiso 1 1 d
H24C H 0.7588(17) 0.0437(12) 0.1315(9) 0.030(4) Uiso 1 1 d
C25 C 1.06652(14) 0.37742(9) 0.26693(7) 0.0255(2) Uani 1 1 d
H25A H 1.0822(17) 0.4549(13) 0.2918(9) 0.031(4) Uiso 1 1 d
H25B H 1.0050(18) 0.3379(13) 0.3048(10) 0.036(4) Uiso 1 1 d
H25C H 1.172(2) 0.3540(13) 0.2654(10) 0.038(4) Uiso 1 1 d
C26 C 0.56054(13) 0.67352(8) 0.49238(6) 0.0196(2) Uani 1 1 d
H26 H 0.5246(15) 0.5967(11) 0.4938(8) 0.019(3) Uiso 1 1 d
C27 C 0.47324(12) 0.70802(8) 0.41638(6) 0.0198(2) Uani 1 1 d
C28 C 0.39850(12) 0.80178(8) 0.45617(7) 0.0200(2) Uani 1 1 d
C29 C 0.30800(13) 0.86296(9) 0.41605(7) 0.0241(2) Uani 1 1 d
H29 H 0.2851(17) 0.8455(12) 0.3545(10) 0.031(4) Uiso 1 1 d
C30 C 0.25418(13) 0.94935(9) 0.46252(8) 0.0264(2) Uani 1 1 d
H30 H 0.1892(18) 0.9913(12) 0.4338(9) 0.032(4) Uiso 1 1 d
C31 C 0.29169(13) 0.97462(9) 0.54855(8) 0.0259(2) Uani 1 1 d
H31 H 0.2540(17) 1.0361(13) 0.5808(10) 0.034(4) Uiso 1 1 d
C32 C 0.38047(13) 0.91270(9) 0.58882(7) 0.0234(2) Uani 1 1 d
H32 H 0.4064(16) 0.9300(11) 0.6509(9) 0.023(3) Uiso 1 1 d
C33 C 0.43297(12) 0.82551(8) 0.54232(7) 0.0194(2) Uani 1 1 d
C34 C 0.52792(13) 0.74687(8) 0.57415(6) 0.0196(2) Uani 1 1 d
C35 C 0.68793(13) 0.80012(8) 0.61317(6) 0.0200(2) Uani 1 1 d
C36 C 0.72618(14) 0.86935(9) 0.68983(7) 0.0236(2) Uani 1 1 d
H36 H 0.6431(16) 0.8869(11) 0.7271(9) 0.025(3) Uiso 1 1 d
C37 C 0.88037(14) 0.91372(9) 0.71341(7) 0.0252(2) Uani 1 1 d
H37 H 0.9071(17) 0.9614(12) 0.7683(9) 0.029(4) Uiso 1 1 d
C38 C 0.99413(14) 0.89006(9) 0.66142(7) 0.0246(2) Uani 1 1 d
H38 H 1.1032(17) 0.9226(11) 0.6782(9) 0.027(3) Uiso 1 1 d
C39 C 0.95663(13) 0.81923(9) 0.58582(7) 0.0224(2) Uani 1 1 d
H39 H 1.0405(17) 0.8016(11) 0.5499(9) 0.025(3) Uiso 1 1 d
C40 C 0.80286(13) 0.77412(8) 0.56252(6) 0.0197(2) Uani 1 1 d
C41 C 0.73814(13) 0.69301(8) 0.48436(6) 0.0200(2) Uani 1 1 d
C42 C 0.74821(13) 0.73779(8) 0.40456(6) 0.0198(2) Uani 1 1 d
C43 C 0.88176(13) 0.76954(9) 0.36900(7) 0.0243(2) Uani 1 1 d
H43 H 0.9868(17) 0.7652(11) 0.3956(9) 0.028(4) Uiso 1 1 d
C44 C 0.86796(14) 0.80820(10) 0.29489(7) 0.0281(2) Uani 1 1 d
H44 H 0.9620(18) 0.8319(12) 0.2693(10) 0.035(4) Uiso 1 1 d
C45 C 0.72272(15) 0.81392(10) 0.25614(7) 0.0282(3) Uani 1 1 d
H45 H 0.7134(17) 0.8395(12) 0.2027(10) 0.032(4) Uiso 1 1 d
C46 C 0.58941(14) 0.78200(9) 0.29180(7) 0.0247(2) Uani 1 1 d
H46 H 0.4865(18) 0.7841(12) 0.2637(9) 0.031(4) Uiso 1 1 d
C47 C 0.60286(13) 0.74418(8) 0.36647(6) 0.0203(2) Uani 1 1 d
C48 C 0.35310(14) 0.61880(9) 0.36437(7) 0.0252(2) Uani 1 1 d
H48A H 0.4021(17) 0.5549(12) 0.3430(9) 0.031(4) Uiso 1 1 d
H48B H 0.2693(18) 0.5969(12) 0.3998(9) 0.031(4) Uiso 1 1 d
H48C H 0.3035(17) 0.6438(12) 0.3160(10) 0.032(4) Uiso 1 1 d
C49 C 0.43976(15) 0.68594(10) 0.63301(7) 0.0273(2) Uani 1 1 d
H49A H 0.4220(18) 0.7356(13) 0.6848(10) 0.036(4) Uiso 1 1 d
H49B H 0.5011(19) 0.6290(13) 0.6505(10) 0.039(4) Uiso 1 1 d
H49C H 0.3339(19) 0.6521(13) 0.6066(10) 0.036(4) Uiso 1 1 d
C50 C 0.81539(14) 0.59156(9) 0.47931(8) 0.0265(2) Uani 1 1 d
H50A H 0.7699(18) 0.5373(12) 0.4291(10) 0.034(4) Uiso 1 1 d
H50B H 0.8001(18) 0.5604(12) 0.5308(10) 0.034(4) Uiso 1 1 d
H50C H 0.9295(19) 0.6089(12) 0.4750(9) 0.032(4) Uiso 1 1 d

loop_
_atom_site_aniso_label
_atom_site_aniso_U_11
_atom_site_aniso_U_22
_atom_site_aniso_U_33
_atom_site_aniso_U_23
_atom_site_aniso_U_13
_atom_site_aniso_U_12
C1 0.0191(5) 0.0182(5) 0.0171(5) 0.0032(4) -0.0017(4) 0.0010(4)
C2 0.0189(5) 0.0216(5) 0.0184(5) 0.0019(4) 0.0007(4) 0.0022(4)
C3 0.0216(5) 0.0175(5) 0.0195(5) 0.0007(4) -0.0003(4) 0.0028(4)
C4 0.0259(6) 0.0287(6) 0.0204(5) 0.0010(4) 0.0031(4) 0.0045(5)
C5 0.0328(6) 0.0278(6) 0.0168(5) -0.0003(4) -0.0004(4) 0.0049(5)
C6 0.0271(6) 0.0242(5) 0.0213(5) 0.0016(4) -0.0057(4) -0.0002(4)
C7 0.0222(6) 0.0237(5) 0.0223(5) 0.0032(4) -0.0010(4) -0.0012(4)
C8 0.0227(5) 0.0157(5) 0.0184(5) 0.0021(4) -0.0002(4) 0.0008(4)
C9 0.0185(5) 0.0204(5) 0.0172(5) 0.0036(4) -0.0008(4) -0.0013(4)
C10 0.0210(5) 0.0231(5) 0.0141(5) 0.0043(4) 0.0019(4) 0.0007(4)
C11 0.0197(5) 0.0328(6) 0.0201(5) 0.0047(4) 0.0019(4) 0.0012(4)
C12 0.0234(6) 0.0398(7) 0.0232(5) 0.0083(5) 0.0071(4) 0.0101(5)
C13 0.0342(7) 0.0307(6) 0.0252(6) 0.0031(5) 0.0100(5) 0.0111(5)
C14 0.0289(6) 0.0247(6) 0.0220(5) 0.0002(4) 0.0048(4) 0.0018(5)
C15 0.0213(5) 0.0230(5) 0.0141(5) 0.0033(4) 0.0014(4) 0.0011(4)
C16 0.0195(5) 0.0182(5) 0.0169(5) 0.0018(4) -0.0017(4) -0.0007(4)
C17 0.0152(5) 0.0225(5) 0.0200(5) 0.0053(4) -0.0025(4) 0.0016(4)
C18 0.0213(5) 0.0216(5) 0.0280(6) 0.0052(4) -0.0017(4) 0.0022(4)
C19 0.0242(6) 0.0248(6) 0.0353(6) 0.0130(5) -0.0013(5) -0.0005(4)
C20 0.0233(6) 0.0361(6) 0.0285(6) 0.0152(5) 0.0016(5) -0.0006(5)
C21 0.0236(6) 0.0323(6) 0.0218(5) 0.0063(5) 0.0018(4) 0.0021(5)
C22 0.0171(5) 0.0232(5) 0.0203(5) 0.0046(4) -0.0023(4) 0.0017(4)
C23 0.0214(5) 0.0257(6) 0.0300(6) 0.0020(5) 0.0005(5) 0.0050(4)
C24 0.0273(6) 0.0248(6) 0.0229(6) 0.0069(4) -0.0006(4) -0.0045(5)
C25 0.0287(6) 0.0259(6) 0.0181(5) 0.0024(4) -0.0057(4) -0.0023(5)
C26 0.0241(5) 0.0157(5) 0.0177(5) 0.0020(4) 0.0016(4) 0.0003(4)
C27 0.0216(5) 0.0190(5) 0.0169(5) 0.0022(4) 0.0002(4) -0.0011(4)
C28 0.0191(5) 0.0187(5) 0.0209(5) 0.0039(4) 0.0019(4) -0.0025(4)
C29 0.0227(5) 0.0264(6) 0.0231(5) 0.0074(4) 0.0011(4) 0.0005(4)
C30 0.0224(5) 0.0252(6) 0.0338(6) 0.0118(5) 0.0027(5) 0.0025(4)
C31 0.0237(6) 0.0194(5) 0.0339(6) 0.0028(4) 0.0054(5) 0.0015(4)
C32 0.0225(5) 0.0221(5) 0.0235(5) 0.0008(4) 0.0025(4) -0.0001(4)
C33 0.0173(5) 0.0191(5) 0.0207(5) 0.0037(4) 0.0018(4) -0.0015(4)
C34 0.0239(5) 0.0178(5) 0.0165(5) 0.0024(4) 0.0024(4) 0.0014(4)
C35 0.0248(5) 0.0179(5) 0.0179(5) 0.0057(4) -0.0004(4) 0.0036(4)
C36 0.0298(6) 0.0226(5) 0.0182(5) 0.0029(4) -0.0006(4) 0.0063(4)
C37 0.0337(6) 0.0206(5) 0.0191(5) 0.0017(4) -0.0057(4) 0.0044(4)
C38 0.0265(6) 0.0219(5) 0.0239(5) 0.0058(4) -0.0061(4) 0.0009(4)
C39 0.0244(6) 0.0213(5) 0.0215(5) 0.0058(4) -0.0011(4) 0.0029(4)
C40 0.0255(5) 0.0162(5) 0.0174(5) 0.0046(4) -0.0012(4) 0.0029(4)
C41 0.0231(5) 0.0171(5) 0.0188(5) 0.0021(4) 0.0006(4) 0.0014(4)
C42 0.0243(5) 0.0158(5) 0.0172(5) -0.0011(4) 0.0014(4) 0.0009(4)
C43 0.0234(6) 0.0256(5) 0.0219(5) 0.0001(4) 0.0031(4) 0.0016(4)
C44 0.0285(6) 0.0314(6) 0.0232(5) 0.0030(5) 0.0081(5) -0.0004(5)
C45 0.0347(6) 0.0315(6) 0.0190(5) 0.0064(4) 0.0048(5) 0.0026(5)
C46 0.0272(6) 0.0269(6) 0.0191(5) 0.0033(4) 0.0010(4) 0.0020(4)
C47 0.0244(5) 0.0172(5) 0.0172(5) -0.0008(4) 0.0020(4) -0.0002(4)
C48 0.0261(6) 0.0241(6) 0.0214(5) -0.0004(4) -0.0008(4) -0.0036(4)
C49 0.0342(7) 0.0260(6) 0.0220(5) 0.0064(4) 0.0073(5) 0.0005(5)
C50 0.0300(6) 0.0196(5) 0.0295(6) 0.0028(5) 0.0021(5) 0.0051(4)

loop_
_atom_type_symbol
_atom_type_description
_atom_type_scat_dispersion_real
_atom_type_scat_dispersion_imag
_atom_type_scat_source
C C 0.0181 0.0091 'International Tables Vol C Tables 4.2.6.8 and 6.1.1.4'
H H 0.0000 0.0000 'International Tables Vol C Tables 4.2.6.8 and 6.1.1.4'

loop_
_exptl_crystal_face_index_h
_exptl_crystal_face_index_k
_exptl_crystal_face_index_l
_exptl_crystal_face_perp_dist
_exptl_oxdiff_crystal_face_indexfrac_h
_exptl_oxdiff_crystal_face_indexfrac_k
_exptl_oxdiff_crystal_face_indexfrac_l
_exptl_oxdiff_crystal_face_x
_exptl_oxdiff_crystal_face_y
_exptl_oxdiff_crystal_face_z
0 -1 1 0.0150 0.0000 -1.0001 0.9997 -0.1402 -0.0121 0.0148
0 1 -1 0.0150 -0.0000 1.0001 -0.9997 0.1402 0.0121 -0.0148
0 3 5 0.0755 -0.0015 2.9981 5.0012 -0.0541 0.5980 -0.2685
0 -3 -5 0.0755 0.0015 -2.9981 -5.0012 0.0541 -0.5980 0.2685
4 1 5 0.0661 3.9999 0.9974 5.0006 -0.1471 0.8274 0.4083
-4 -1 -5 0.0661 -3.9999 -0.9974 -5.0006 0.1471 -0.8274 -0.4083

loop_
_geom_angle_atom_site_label_1
_geom_angle_atom_site_label_2
_geom_angle_atom_site_label_3
_geom_angle
C2 C1 H1 110.5(8)
C2 C1 C16 108.35(8)
C9 C1 H1 111.1(8)
C9 C1 C2 108.45(8)
C9 C1 C16 108.35(8)
C16 C1 H1 110.0(8)
C3 C2 C1 103.45(8)
C3 C2 C23 110.94(9)
C22 C2 C1 103.81(8)
C22 C2 C3 112.23(9)
C22 C2 C23 112.88(9)
C23 C2 C1 112.98(9)
C4 C3 C2 127.40(10)
C8 C3 C2 112.22(9)
C8 C3 C4 120.38(10)
C3 C4 H4 119.8(9)
C5 C4 C3 119.01(11)
C5 C4 H4 121.2(9)
C4 C5 H5 119.7(9)
C6 C5 C4 120.67(10)
C6 C5 H5 119.6(9)
C5 C6 H6 119.4(9)
C5 C6 C7 120.29(10)
C7 C6 H6 120.3(9)
C6 C7 H7 119.8(8)
C6 C7 C8 119.09(11)
C8 C7 H7 121.1(8)
C3 C8 C7 120.54(10)
C3 C8 C9 112.05(9)
C7 C8 C9 127.41(10)
C8 C9 C1 103.76(8)
C8 C9 C24 111.51(9)
C10 C9 C1 103.74(8)
C10 C9 C8 112.42(9)
C10 C9 C24 111.35(9)
C24 C9 C1 113.63(9)
C11 C10 C9 127.54(10)
C11 C10 C15 120.40(10)
C15 C10 C9 112.05(9)
C10 C11 H11 120.4(9)
C10 C11 C12 119.43(11)
C12 C11 H11 120.1(9)
C11 C12 H12 119.4(9)
C13 C12 C11 120.06(11)
C13 C12 H12 120.5(9)
C12 C13 H13 119.2(10)
C14 C13 C12 120.68(11)
C14 C13 H13 120.1(10)
C13 C14 H14 121.4(9)
C13 C14 C15 119.24(11)
C15 C14 H14 119.4(9)
C10 C15 C14 120.17(10)
C10 C15 C16 112.10(9)
C14 C15 C16 127.72(10)
C15 C16 C1 103.71(8)
C15 C16 C17 112.72(9)
C15 C16 C25 111.52(9)
C17 C16 C1 103.65(8)
C17 C16 C25 111.35(9)
C25 C16 C1 113.44(9)
C18 C17 C16 127.38(10)
C22 C17 C16 112.26(9)
C22 C17 C18 120.35(10)
C17 C18 H18 121.1(9)
C19 C18 C17 119.25(11)
C19 C18 H18 119.6(9)
C18 C19 H19 119.4(9)
C20 C19 C18 120.45(11)
C20 C19 H19 120.2(9)
C19 C20 H20 119.3(9)
C21 C20 C19 120.28(11)
C21 C20 H20 120.4(9)
C20 C21 H21 119.8(9)
C20 C21 C22 119.42(11)
C22 C21 H21 120.8(9)
C17 C22 C2 111.83(9)
C17 C22 C21 120.23(10)
C21 C22 C2 127.92(10)
C2 C23 H23A 110.9(9)
C2 C23 H23B 110.9(9)
C2 C23 H23C 110.7(9)
H23A C23 H23B 107.6(12)
H23A C23 H23C 108.8(12)
H23B C23 H23C 107.9(12)
C9 C24 H24A 109.7(9)
C9 C24 H24B 110.0(9)
C9 C24 H24C 111.0(8)
H24A C24 H24B 108.2(12)
H24A C24 H24C 109.3(11)
H24B C24 H24C 108.7(12)
C16 C25 H25A 110.1(9)
C16 C25 H25B 111.2(9)
C16 C25 H25C 110.9(9)
H25A C25 H25B 107.9(12)
H25A C25 H25C 107.4(13)
H25B C25 H25C 109.2(13)
C27 C26 H26 110.4(7)
C34 C26 H26 110.5(7)
C34 C26 C27 108.21(8)
C41 C26 H26 111.1(7)
C41 C26 C27 108.35(8)
C41 C26 C34 108.23(8)
C28 C27 C26 103.71(8)
C28 C27 C47 111.21(9)
C28 C27 C48 111.77(9)
C47 C27 C26 103.56(8)
C47 C27 C48 112.31(9)
C48 C27 C26 113.71(9)
C29 C28 C27 127.40(10)
C29 C28 C33 120.40(10)
C33 C28 C27 112.18(9)
C28 C29 H29 119.5(9)
C30 C29 C28 119.54(10)
C30 C29 H29 120.9(9)
C29 C30 H30 118.9(9)
C29 C30 C31 120.07(11)
C31 C30 H30 121.0(9)
C30 C31 H31 119.5(9)
C32 C31 C30 120.42(11)
C32 C31 H31 120.1(9)
C31 C32 H32 120.6(8)
C31 C32 C33 119.46(10)
C33 C32 H32 119.9(8)
C28 C33 C32 120.09(10)
C28 C33 C34 112.18(9)
C32 C33 C34 127.73(10)
C33 C34 C26 103.53(8)
C33 C34 C49 111.10(9)
C35 C34 C26 103.62(8)
C35 C34 C33 112.06(8)
C35 C34 C49 112.42(9)
C49 C34 C26 113.60(9)
C36 C35 C34 127.46(10)
C40 C35 C34 112.27(9)
C40 C35 C36 120.26(10)
C35 C36 H36 120.2(8)
C37 C36 C35 118.85(11)
C37 C36 H36 120.9(8)
C36 C37 H37 118.5(9)
C38 C37 C36 120.67(10)
C38 C37 H37 120.8(9)
C37 C38 H38 120.3(8)
C37 C38 C39 120.51(11)
C39 C38 H38 119.2(8)
C38 C39 H39 119.4(8)
C40 C39 C38 118.87(11)
C40 C39 H39 121.7(8)
C35 C40 C39 120.80(10)
C35 C40 C41 111.90(9)
C39 C40 C41 127.30(10)
C40 C41 C26 103.77(8)
C40 C41 C50 110.98(9)
C42 C41 C26 103.76(8)
C42 C41 C40 113.37(8)
C42 C41 C50 110.90(9)
C50 C41 C26 113.73(9)
C43 C42 C41 127.24(10)
C47 C42 C41 112.13(9)
C47 C42 C43 120.63(10)
C42 C43 H43 121.4(8)
C44 C43 C42 119.04(11)
C44 C43 H43 119.5(8)
C43 C44 H44 119.9(9)
C43 C44 C45 120.56(11)
C45 C44 H44 119.6(9)
C44 C45 H45 120.3(9)
C46 C45 C44 120.26(11)
C46 C45 H45 119.5(9)
C45 C46 H46 120.4(9)
C45 C46 C47 119.34(11)
C47 C46 H46 120.2(9)
C42 C47 C27 112.17(9)
C42 C47 C46 120.17(10)
C46 C47 C27 127.65(10)
C27 C48 H48A 111.0(9)
C27 C48 H48B 109.8(8)
C27 C48 H48C 110.6(9)
H48A C48 H48B 108.7(12)
H48A C48 H48C 108.5(12)
H48B C48 H48C 108.1(12)
C34 C49 H49A 111.2(9)
C34 C49 H49B 110.5(9)
C34 C49 H49C 111.4(9)
H49A C49 H49B 108.2(13)
H49A C49 H49C 105.3(12)
H49B C49 H49C 110.2(13)
C41 C50 H50A 110.8(9)
C41 C50 H50B 109.4(9)
C41 C50 H50C 110.3(9)
H50A C50 H50B 109.2(12)
H50A C50 H50C 107.9(12)
H50B C50 H50C 109.1(12)

loop_
_geom_bond_atom_site_label_1
_geom_bond_atom_site_label_2
_geom_bond_distance
C1 H1 1.002(14)
C1 C2 1.5622(14)
C1 C9 1.5608(14)
C1 C16 1.5627(14)
C2 C3 1.5228(14)
C2 C22 1.5224(15)
C2 C23 1.5336(15)
C3 C4 1.3925(16)
C3 C8 1.3870(16)
C4 H4 0.992(16)
C4 C5 1.3920(16)
C5 H5 0.994(15)
C5 C6 1.3879(18)
C6 H6 0.990(15)
C6 C7 1.3916(16)
C7 H7 0.991(15)
C7 C8 1.3940(15)
C8 C9 1.5186(14)
C9 C10 1.5177(15)
C9 C24 1.5376(15)
C10 C11 1.3900(16)
C10 C15 1.3915(15)
C11 H11 0.984(15)
C11 C12 1.3904(18)
C12 H12 0.976(16)
C12 C13 1.3894(18)
C13 H13 0.997(17)
C13 C14 1.3885(18)
C14 H14 0.992(16)
C14 C15 1.3919(16)
C15 C16 1.5164(15)
C16 C17 1.5204(14)
C16 C25 1.5368(14)
C17 C18 1.3931(15)
C17 C22 1.3901(16)
C18 H18 0.989(15)
C18 C19 1.3909(17)
C19 H19 0.978(16)
C19 C20 1.3903(19)
C20 H20 0.981(17)
C20 C21 1.3895(18)
C21 H21 1.012(16)
C21 C22 1.3937(16)
C23 H23A 1.002(16)
C23 H23B 1.002(16)
C23 H23C 1.006(16)
C24 H24A 0.978(15)
C24 H24B 0.997(16)
C24 H24C 1.039(15)
C25 H25A 0.995(16)
C25 H25B 1.011(16)
C25 H25C 1.006(17)
C26 H26 1.001(13)
C26 C27 1.5667(14)
C26 C34 1.5662(14)
C26 C41 1.5623(15)
C27 C28 1.5168(15)
C27 C47 1.5202(15)
C27 C48 1.5352(14)
C28 C29 1.3899(16)
C28 C33 1.3899(15)
C29 H29 0.991(15)
C29 C30 1.3893(17)
C30 H30 0.979(16)
C30 C31 1.3915(17)
C31 H31 0.981(16)
C31 C32 1.3890(17)
C32 H32 1.003(14)
C32 C33 1.3918(16)
C33 C34 1.5201(15)
C34 C35 1.5168(15)
C34 C49 1.5352(15)
C35 C36 1.3958(15)
C35 C40 1.3902(16)
C36 H36 1.008(15)
C36 C37 1.3931(17)
C37 H37 0.988(15)
C37 C38 1.3890(18)
C38 H38 0.989(15)
C38 C39 1.3916(16)
C39 H39 0.999(15)
C39 C40 1.3915(16)
C40 C41 1.5219(14)
C41 C42 1.5188(14)
C41 C50 1.5360(15)
C42 C43 1.3921(16)
C42 C47 1.3909(16)
C43 H43 0.998(15)
C43 C44 1.3897(17)
C44 H44 0.990(16)
C44 C45 1.3920(18)
C45 H45 0.986(15)
C45 C46 1.3918(17)
C46 H46 0.984(15)
C46 C47 1.3923(16)
C48 H48A 0.998(16)
C48 H48B 1.011(16)
C48 H48C 0.994(16)
C49 H49A 1.005(16)
C49 H49B 1.026(17)
C49 H49C 1.002(17)
C50 H50A 1.000(16)
C50 H50B 1.004(16)
C50 H50C 1.006(16)
